data_4034819
loop_
_publ_author_name
'Usmanova, Liliia'
'Dar'in, Dmitry'
'Novikov, Mikhail S.'
'Gureev, Maxim'
'Krasavin, Mikhail'

_publ_section_title
;
 Bicyclic Piperazine Mimetics of the Peptide \b-Turn Assembled via the
 Castagnoli-Cushman Reaction.
;
_journal_issue 10
_journal_name_full 'The Journal of organic chemistry'
_journal_page_first 5859
_journal_page_last 5868
_journal_paper_doi 10.1021/acs.joc.8b00811
_journal_volume 83
_journal_year 2018
_chemical_formula_moiety 'C21 H23 N2 O7, H2 O'
_chemical_formula_sum 'C21 H24 N2 O8'
_chemical_formula_weight 432.42
_space_group_crystal_system monoclinic
_space_group_IT_number 7
_space_group_name_Hall 'P -2yc'
_space_group_name_H-M_alt 'P 1 c 1'
_atom_sites_solution_hydrogens mixed
_audit_creation_date 2017-11-15
_audit_creation_method
;
Olex2 1.2
(compiled 2017.08.10 svn.r3458 for OlexSys, GUI svn.r5381)
;
_cell_angle_alpha 90
_cell_angle_beta 95.330(4)
_cell_angle_gamma 90
_cell_formula_units_Z 2
_cell_length_a 6.8791(3)
_cell_length_b 16.7820(7)
_cell_length_c 8.8948(4)
_cell_measurement_reflns_used 3066
_cell_measurement_temperature 100(2)
_cell_measurement_theta_max 30.4720
_cell_measurement_theta_min 3.1920
_cell_volume 1022.42(8)
_computing_cell_refinement
;
CrysAlisPro, Agilent Technologies,
Version 1.171.36.32 (release 02-08-2013 CrysAlis171 .NET)
(compiled Aug  2 2013,16:46:58)
;
_computing_data_collection
;
CrysAlisPro, Agilent Technologies,
Version 1.171.36.32 (release 02-08-2013 CrysAlis171 .NET)
(compiled Aug  2 2013,16:46:58)
;
_computing_data_reduction
;
CrysAlisPro, Agilent Technologies,
Version 1.171.36.32 (release 02-08-2013 CrysAlis171 .NET)
(compiled Aug  2 2013,16:46:58)
;
_computing_molecular_graphics 'Olex2 (Dolomanov et al., 2009)'
_computing_publication_material 'Olex2 (Dolomanov et al., 2009)'
_computing_structure_refinement 'ShelXL (Sheldrick, 2015)'
_diffrn_ambient_temperature 100(2)
_diffrn_detector_area_resol_mean 16.2096
_diffrn_measured_fraction_theta_full 0.998
_diffrn_measured_fraction_theta_max 0.999
_diffrn_measurement_details
;
#__ type_ start__ end____ width___ exp.time_
  1 omega  -97.00  -65.00   1.0000    4.2700
omega____ theta____ kappa____ phi______ frames
    -      -22.4241 -178.0000   60.0000 32

#__ type_ start__ end____ width___ exp.time_
  2 omega   -7.00   85.00   1.0000    4.2700
omega____ theta____ kappa____ phi______ frames
    -       23.3616   77.0000  -30.0000 92

#__ type_ start__ end____ width___ exp.time_
  3 omega  -39.00    4.00   1.0000    4.2700
omega____ theta____ kappa____ phi______ frames
    -       23.3616  -77.0000 -180.0000 43

#__ type_ start__ end____ width___ exp.time_
  4 omega   22.00   50.00   1.0000    4.2700
omega____ theta____ kappa____ phi______ frames
    -       23.3616  -77.0000 -180.0000 28

#__ type_ start__ end____ width___ exp.time_
  5 omega  -46.00   -6.00   1.0000    4.2700
omega____ theta____ kappa____ phi______ frames
    -       23.3616  -77.0000  -60.0000 40

#__ type_ start__ end____ width___ exp.time_
  6 omega   30.00   70.00   1.0000    4.2700
omega____ theta____ kappa____ phi______ frames
    -       23.3616    0.0000  -30.0000 40

#__ type_ start__ end____ width___ exp.time_
  7 omega   -6.00   91.00   1.0000    4.2700
omega____ theta____ kappa____ phi______ frames
    -       23.3616   77.0000  150.0000 97

#__ type_ start__ end____ width___ exp.time_
  8 omega    4.00   64.00   1.0000    4.2700
omega____ theta____ kappa____ phi______ frames
    -       23.3616   57.0000   90.0000 60

#__ type_ start__ end____ width___ exp.time_
  9 omega  -41.00  -15.00   1.0000    4.2700
omega____ theta____ kappa____ phi______ frames
    -       23.3616    0.0000  -30.0000 26
;
_diffrn_measurement_device_type 'Xcalibur, Eos'
_diffrn_measurement_method '\w scans'
_diffrn_orient_matrix_UB_11 0.0028551000
_diffrn_orient_matrix_UB_12 0.0067313000
_diffrn_orient_matrix_UB_13 0.0788903000
_diffrn_orient_matrix_UB_21 -0.0045397000
_diffrn_orient_matrix_UB_22 -0.0416840000
_diffrn_orient_matrix_UB_23 0.0124800000
_diffrn_orient_matrix_UB_31 0.1034097000
_diffrn_orient_matrix_UB_32 -0.0020282000
_diffrn_orient_matrix_UB_33 0.0057978000
_diffrn_radiation_monochromator graphite
_diffrn_radiation_type MoK\a
_diffrn_radiation_wavelength 0.71073
_diffrn_reflns_av_R_equivalents 0.0249
_diffrn_reflns_av_unetI/netI 0.0359
_diffrn_reflns_Laue_measured_fraction_full 0.998
_diffrn_reflns_Laue_measured_fraction_max 0.999
_diffrn_reflns_limit_h_max 8
_diffrn_reflns_limit_h_min -8
_diffrn_reflns_limit_k_max 21
_diffrn_reflns_limit_k_min -21
_diffrn_reflns_limit_l_max 11
_diffrn_reflns_limit_l_min -11
_diffrn_reflns_number 8617
_diffrn_reflns_point_group_measured_fraction_full 0.909
_diffrn_reflns_point_group_measured_fraction_max 0.898
_diffrn_reflns_theta_full 25.242
_diffrn_reflns_theta_max 26.499
_diffrn_reflns_theta_min 2.974
_diffrn_source 'Enhance (Mo) X-ray Source'
_exptl_absorpt_coefficient_mu 0.109
_exptl_absorpt_correction_T_max 1.00000
_exptl_absorpt_correction_T_min 0.97752
_exptl_absorpt_correction_type multi-scan
_exptl_absorpt_process_details
;
CrysAlisPro, Agilent Technologies,
Version 1.171.36.32 (release 02-08-2013 CrysAlis171 .NET)
(compiled Aug  2 2013,16:46:58)
Empirical absorption correction using spherical harmonics,
 implemented in SCALE3 ABSPACK scaling algorithm.
;
_exptl_crystal_colour colourless
_exptl_crystal_colour_primary colourless
_exptl_crystal_density_diffrn 1.405
_exptl_crystal_description plate
_exptl_crystal_F_000 456
_exptl_crystal_size_max 0.27
_exptl_crystal_size_mid 0.24
_exptl_crystal_size_min 0.15
_refine_diff_density_max 0.294
_refine_diff_density_min -0.347
_refine_diff_density_rms 0.040
_refine_ls_abs_structure_details
;
 Flack x determined using 1438 quotients [(I+)-(I-)]/[(I+)+(I-)]
 (Parsons, Flack and Wagner, Acta Cryst. B69 (2013) 249-259).
;
_refine_ls_abs_structure_Flack 0.6(6)
_refine_ls_extinction_method none
_refine_ls_goodness_of_fit_ref 1.051
_refine_ls_hydrogen_treatment constr
_refine_ls_matrix_type full
_refine_ls_number_parameters 286
_refine_ls_number_reflns 3815
_refine_ls_number_restraints 2
_refine_ls_restrained_S_all 1.051
_refine_ls_R_factor_all 0.0377
_refine_ls_R_factor_gt 0.0342
_refine_ls_shift/su_max 0.000
_refine_ls_shift/su_mean 0.000
_refine_ls_structure_factor_coef Fsqd
_refine_ls_weighting_details 'w=1/[\s^2^(Fo^2^)+(0.0402P)^2^+0.1669P] where P=(Fo^2^+2Fc^2^)/3'
_refine_ls_weighting_scheme calc
_refine_ls_wR_factor_gt 0.0796
_refine_ls_wR_factor_ref 0.0823
_reflns_Friedel_coverage 0.789
_reflns_Friedel_fraction_full 0.819
_reflns_Friedel_fraction_max 0.796
_reflns_number_gt 3577
_reflns_number_total 3815
_reflns_threshold_expression 'I > 2\s(I)'
_cod_data_source_file jo8b00811_si_001.cif
_cod_data_source_block 103-428-7350_ulm671
_cod_database_code 4034819
_shelx_shelxl_version_number 2014/7
_chemical_oxdiff_formula 'C21 H22 N2 O7'
_shelx_space_group_comment
;
The symmetry employed for this shelxl refinement is uniquely defined
by the following loop, which should always be used as a source of
symmetry information in preference to the above space-group names.
They are only intended as comments.
;
_shelx_estimated_absorpt_t_max 0.984
_shelx_estimated_absorpt_t_min 0.971
_reflns_odcompleteness_completeness 99.85
_reflns_odcompleteness_iscentric 1
_reflns_odcompleteness_theta 28.51
_olex2_refinement_description
;
1. Fixed Uiso
 At 1.2 times of:
  All C(H) groups, All C(H,H) groups, All N(H,H) groups
 At 1.5 times of:
  All C(H,H,H) groups, All O(H,H) groups
2.a Free rotating group:
 O1S(H1SA,H1SB)
2.b Ternary CH refined with riding coordinates:
 C3(H3), C2(H2)
2.c Secondary CH2 refined with riding coordinates:
 N1(H1A,H1B), C6(H6A,H6B), C28(H28A,H28B)
2.d Aromatic/amide H refined with riding coordinates:
 C17(H17), C19(H19), C22(H22), C18(H18), C13(H13), C14(H14)
2.e Idealised Me refined as rotating group:
 C30(H30A,H30B,H30C), C29(H29A,H29B,H29C), C27(H27A,H27B,H27C)
;
_olex2_submission_special_instructions 'No special instructions were received'

loop_
_space_group_symop_operation_xyz
'x, y, z'
'x, -y, z+1/2'

loop_
_atom_site_label
_atom_site_type_symbol
_atom_site_fract_x
_atom_site_fract_y
_atom_site_fract_z
_atom_site_U_iso_or_equiv
_atom_site_adp_type
_atom_site_occupancy
_atom_site_site_symmetry_order
_atom_site_calc_flag
_atom_site_refinement_flags_posn
O7 O -1.1083(3) -0.94376(11) -0.7730(2) 0.0202(4) Uani 1 1 d .
O23 O -1.2599(3) -0.63807(11) -1.1005(2) 0.0224(4) Uani 1 1 d .
O25 O -0.7865(3) -0.50054(12) -0.3600(2) 0.0211(4) Uani 1 1 d .
O10 O -0.4754(3) -0.87366(12) -0.2282(2) 0.0223(5) Uani 1 1 d .
O24 O -1.4501(3) -0.68562(12) -0.9201(2) 0.0212(4) Uani 1 1 d .
O9 O -0.3424(3) -0.84320(13) -0.4414(2) 0.0275(5) Uani 1 1 d .
O1S O -0.5181(3) -0.92564(12) -0.8009(2) 0.0244(5) Uani 1 1 d .
H1SA H -0.3915 -0.9296 -0.7951 0.037 Uiso 1 1 d G
H1SB H -0.5454 -0.8863 -0.8629 0.037 Uiso 1 1 d G
O26 O -0.4987(3) -0.54109(11) -0.5099(2) 0.0232(5) Uani 1 1 d .
N4 N -0.9152(3) -0.84394(13) -0.6709(3) 0.0142(5) Uani 1 1 d .
N1 N -0.6778(3) -0.95802(13) -0.5102(3) 0.0175(5) Uani 1 1 d .
H1A H -0.5932 -0.9608 -0.5828 0.021 Uiso 1 1 calc R
H1B H -0.6355 -0.9919 -0.4343 0.021 Uiso 1 1 calc R
C15 C -1.1502(4) -0.68861(15) -1.0033(3) 0.0176(6) Uani 1 1 d .
C5 C -0.9751(4) -0.92162(15) -0.6810(3) 0.0160(6) Uani 1 1 d .
C16 C -1.2644(4) -0.71662(15) -0.8954(3) 0.0158(6) Uani 1 1 d .
C17 C -1.1924(4) -0.76642(15) -0.7814(3) 0.0158(6) Uani 1 1 d .
H17 H -1.2702 -0.7839 -0.7049 0.019 Uiso 1 1 calc R
C20 C -0.7867(4) -0.57852(16) -0.4048(3) 0.0161(6) Uani 1 1 d .
C19 C -0.9272(4) -0.63472(16) -0.3805(3) 0.0173(6) Uani 1 1 d .
H19 H -1.0338 -0.6205 -0.3254 0.021 Uiso 1 1 calc R
C22 C -0.6191(4) -0.67672(16) -0.5432(3) 0.0154(5) Uani 1 1 d .
H22 H -0.5139 -0.6910 -0.5998 0.019 Uiso 1 1 calc R
C3 C -0.7373(4) -0.81683(15) -0.5788(3) 0.0138(5) Uani 1 1 d .
H3 H -0.6280 -0.8157 -0.6454 0.017 Uiso 1 1 calc R
C11 C -0.9981(4) -0.78989(15) -0.7843(3) 0.0139(5) Uani 1 1 d .
C12 C -0.7606(4) -0.73346(15) -0.5175(3) 0.0145(5) Uani 1 1 d .
C8 C -0.4815(4) -0.86058(16) -0.3755(3) 0.0178(6) Uani 1 1 d .
C21 C -0.6296(4) -0.60021(16) -0.4877(3) 0.0166(6) Uani 1 1 d .
C18 C -0.9144(4) -0.71208(16) -0.4361(3) 0.0173(6) Uani 1 1 d .
H18 H -1.0116 -0.7502 -0.4179 0.021 Uiso 1 1 calc R
C2 C -0.6840(4) -0.87663(16) -0.4522(3) 0.0166(6) Uani 1 1 d .
H2 H -0.7819 -0.8734 -0.3760 0.020 Uiso 1 1 calc R
C30 C -0.3644(4) -0.55705(17) -0.6192(4) 0.0248(7) Uani 1 1 d .
H30A H -0.4369 -0.5692 -0.7166 0.037 Uiso 1 1 calc GR
H30B H -0.2825 -0.6027 -0.5863 0.037 Uiso 1 1 calc GR
H30C H -0.2818 -0.5102 -0.6299 0.037 Uiso 1 1 calc GR
C29 C -0.9453(4) -0.47634(18) -0.2777(3) 0.0230(6) Uani 1 1 d .
H29A H -1.0687 -0.4841 -0.3405 0.034 Uiso 1 1 calc GR
H29B H -0.9305 -0.4199 -0.2506 0.034 Uiso 1 1 calc GR
H29C H -0.9457 -0.5084 -0.1857 0.034 Uiso 1 1 calc GR
C13 C -0.8834(4) -0.76228(16) -0.8932(3) 0.0179(6) Uani 1 1 d .
H13 H -0.7516 -0.7795 -0.8916 0.021 Uiso 1 1 calc R
C14 C -0.9587(4) -0.70947(17) -1.0053(3) 0.0195(6) Uani 1 1 d .
H14 H -0.8806 -0.6891 -1.0792 0.023 Uiso 1 1 calc R
C6 C -0.8730(4) -0.98111(16) -0.5734(3) 0.0197(6) Uani 1 1 d .
H6A H -0.9549 -0.9901 -0.4892 0.024 Uiso 1 1 calc R
H6B H -0.8635 -1.0324 -0.6272 0.024 Uiso 1 1 calc R
C28 C -1.4582(4) -0.65195(17) -1.0691(4) 0.0229(6) Uani 1 1 d .
H28A H -1.5231 -0.6893 -1.1440 0.027 Uiso 1 1 calc R
H28B H -1.5324 -0.6013 -1.0734 0.027 Uiso 1 1 calc R
C27 C -0.2816(5) -0.8773(2) -0.1491(4) 0.0287(7) Uani 1 1 d .
H27A H -0.2125 -0.9240 -0.1835 0.043 Uiso 1 1 calc GR
H27B H -0.2920 -0.8814 -0.0403 0.043 Uiso 1 1 calc GR
H27C H -0.2091 -0.8289 -0.1702 0.043 Uiso 1 1 calc GR

loop_
_atom_site_aniso_label
_atom_site_aniso_U_11
_atom_site_aniso_U_22
_atom_site_aniso_U_33
_atom_site_aniso_U_23
_atom_site_aniso_U_13
_atom_site_aniso_U_12
O7 0.0181(10) 0.0194(10) 0.0221(10) -0.0004(8) -0.0034(8) -0.0025(8)
O23 0.0170(10) 0.0238(10) 0.0262(11) 0.0107(9) 0.0000(9) 0.0024(8)
O25 0.0233(11) 0.0181(9) 0.0232(10) -0.0069(8) 0.0085(9) -0.0001(8)
O10 0.0242(11) 0.0266(11) 0.0148(9) -0.0006(9) -0.0049(8) 0.0021(9)
O24 0.0150(10) 0.0232(10) 0.0258(10) 0.0060(9) 0.0034(8) 0.0065(8)
O9 0.0189(11) 0.0363(12) 0.0265(12) 0.0058(10) -0.0018(9) -0.0055(9)
O1S 0.0222(11) 0.0249(11) 0.0263(11) -0.0045(9) 0.0029(9) 0.0012(9)
O26 0.0236(11) 0.0184(10) 0.0298(11) -0.0063(9) 0.0133(9) -0.0054(8)
N4 0.0126(11) 0.0145(10) 0.0154(11) 0.0028(9) -0.0001(9) -0.0010(9)
N1 0.0190(13) 0.0143(11) 0.0186(11) 0.0041(10) -0.0015(9) 0.0008(9)
C15 0.0213(15) 0.0146(12) 0.0162(13) 0.0021(11) -0.0019(11) -0.0009(11)
C5 0.0151(13) 0.0162(13) 0.0169(13) 0.0007(11) 0.0029(11) -0.0013(11)
C16 0.0126(14) 0.0142(12) 0.0205(14) -0.0028(11) 0.0017(11) -0.0007(10)
C17 0.0155(14) 0.0157(12) 0.0165(13) 0.0004(11) 0.0041(11) -0.0018(11)
C20 0.0187(14) 0.0181(13) 0.0110(12) -0.0010(11) -0.0008(11) 0.0010(11)
C19 0.0161(14) 0.0230(14) 0.0133(13) 0.0015(11) 0.0038(11) 0.0027(11)
C22 0.0129(13) 0.0179(12) 0.0154(13) 0.0000(11) 0.0012(10) -0.0006(11)
C3 0.0124(13) 0.0149(12) 0.0139(12) 0.0027(11) -0.0002(10) -0.0014(10)
C11 0.0155(14) 0.0125(12) 0.0130(12) -0.0005(10) -0.0018(10) -0.0011(10)
C12 0.0159(13) 0.0152(13) 0.0122(12) 0.0028(11) -0.0002(11) 0.0010(10)
C8 0.0223(15) 0.0133(13) 0.0175(13) -0.0005(11) -0.0006(11) 0.0002(11)
C21 0.0160(14) 0.0167(13) 0.0171(13) 0.0009(11) 0.0019(11) -0.0020(11)
C18 0.0178(14) 0.0187(13) 0.0155(13) 0.0028(11) 0.0018(11) -0.0040(11)
C2 0.0167(14) 0.0161(13) 0.0169(13) 0.0023(11) 0.0017(11) -0.0008(11)
C30 0.0212(16) 0.0197(14) 0.0358(17) -0.0040(13) 0.0141(14) -0.0053(12)
C29 0.0232(16) 0.0259(15) 0.0206(14) -0.0080(13) 0.0062(12) 0.0046(12)
C13 0.0120(14) 0.0220(14) 0.0193(14) 0.0032(11) 0.0004(11) 0.0008(11)
C14 0.0175(15) 0.0236(14) 0.0181(13) 0.0058(12) 0.0060(12) -0.0027(11)
C6 0.0193(14) 0.0176(13) 0.0217(14) 0.0036(12) -0.0015(12) -0.0040(12)
C28 0.0191(15) 0.0231(14) 0.0265(15) 0.0055(13) 0.0014(13) 0.0013(12)
C27 0.0287(18) 0.0317(16) 0.0229(16) -0.0068(14) -0.0127(14) 0.0060(14)

loop_
_atom_type_symbol
_atom_type_description
_atom_type_scat_dispersion_real
_atom_type_scat_dispersion_imag
_atom_type_scat_source
C C 0.0030 0.0020 'International Tables Vol C Tables 4.2.6.8 and 6.1.1.4'
H H 0.0000 0.0000 'International Tables Vol C Tables 4.2.6.8 and 6.1.1.4'
N N 0.0060 0.0030 'International Tables Vol C Tables 4.2.6.8 and 6.1.1.4'
O O 0.0110 0.0060 'International Tables Vol C Tables 4.2.6.8 and 6.1.1.4'

loop_
_geom_angle_atom_site_label_1
_geom_angle_atom_site_label_2
_geom_angle_atom_site_label_3
_geom_angle
C15 O23 C28 104.6(2)
C20 O25 C29 116.2(2)
C8 O10 C27 115.4(2)
C16 O24 C28 104.5(2)
C21 O26 C30 116.0(2)
C5 N4 C3 123.9(2)
C5 N4 C11 117.3(2)
C11 N4 C3 116.7(2)
C6 N1 C2 109.1(2)
C16 C15 O23 109.3(2)
C14 C15 O23 128.3(2)
C14 C15 C16 122.4(3)
O7 C5 N4 122.3(2)
O7 C5 C6 119.8(2)
N4 C5 C6 118.0(2)
C15 C16 O24 109.9(2)
C17 C16 O24 127.9(2)
C17 C16 C15 122.2(3)
C16 C17 C11 116.1(2)
O25 C20 C19 126.1(2)
O25 C20 C21 114.8(2)
C19 C20 C21 119.1(2)
C20 C19 C18 120.8(2)
C21 C22 C12 121.0(2)
N4 C3 C12 111.9(2)
N4 C3 C2 109.6(2)
C12 C3 C2 111.6(2)
C17 C11 N4 119.0(2)
C13 C11 N4 119.2(2)
C13 C11 C17 121.8(2)
C22 C12 C3 118.2(2)
C18 C12 C22 119.2(2)
C18 C12 C3 122.6(2)
O10 C8 C2 111.0(2)
O9 C8 O10 124.6(3)
O9 C8 C2 124.2(3)
O26 C21 C20 115.8(2)
O26 C21 C22 124.5(2)
C22 C21 C20 119.7(2)
C12 C18 C19 120.2(2)
N1 C2 C3 111.5(2)
N1 C2 C8 105.6(2)
C8 C2 C3 111.2(2)
C11 C13 C14 120.9(2)
C15 C14 C13 116.6(2)
N1 C6 C5 115.2(2)
O23 C28 O24 106.7(2)

loop_
_geom_bond_atom_site_label_1
_geom_bond_atom_site_label_2
_geom_bond_distance
O7 C5 1.228(3)
O23 C15 1.384(3)
O23 C28 1.437(3)
O25 C20 1.368(3)
O25 C29 1.429(3)
O10 C8 1.326(3)
O10 C27 1.450(4)
O24 C16 1.378(3)
O24 C28 1.437(3)
O9 C8 1.203(4)
O26 C21 1.367(3)
O26 C30 1.428(3)
N4 C5 1.368(3)
N4 C3 1.480(4)
N4 C11 1.435(3)
N1 C2 1.462(3)
N1 C6 1.459(4)
C15 C16 1.378(4)
C15 C14 1.365(4)
C5 C6 1.510(4)
C16 C17 1.371(4)
C17 C11 1.396(4)
C20 C19 1.382(4)
C20 C21 1.411(4)
C19 C18 1.395(4)
C22 C12 1.396(4)
C22 C21 1.380(4)
C3 C12 1.516(4)
C3 C2 1.527(4)
C11 C13 1.385(4)
C12 C18 1.384(4)
C8 C2 1.518(4)
C13 C14 1.397(4)
